data_9012611
loop_
_publ_author_name
'Osaki, K.'
'Nakai, Y.'
'Watanabe, T.'

_publ_section_title
;
 The crystal structure of magnesium formate dihydrate and manganous formate
 dihydrate
;
_journal_name_full 'Journal of the Physical Society of Japan'
_journal_page_first 717
_journal_page_last 723
_journal_paper_doi 10.1143/JPSJ.19.717
_journal_volume 19
_journal_year 1964
_chemical_compound_source Synthetic
_chemical_formula_sum 'C2 H4 Mg O6'
_chemical_name_mineral Dashkovaite
_space_group_IT_number 14
_symmetry_space_group_name_Hall '-P 2ybc'
_symmetry_space_group_name_H-M 'P 1 21/c 1'
_cell_angle_alpha 90
_cell_angle_beta 97.6
_cell_angle_gamma 90
_cell_formula_units_Z 4
_cell_length_a 8.69
_cell_length_b 7.18
_cell_length_c 9.39
_cell_volume 580.735
_database_code_amcsd 0014166
_exptl_crystal_density_diffrn 1.697
_cod_original_formula_sum 'Mg C2 O6 H4'
_cod_database_code 9012611

loop_
_space_group_symop_operation_xyz
x,y,z
x,1/2-y,1/2+z
-x,1/2+y,1/2-z
-x,-y,-z

loop_
_atom_site_label
_atom_site_fract_x
_atom_site_fract_y
_atom_site_fract_z
_atom_site_U_iso_or_equiv
_atom_site_type_symbol
_atom_site_attached_hydrogens
Mg1 0.00000 0.00000 0.00000 0.01773 Mg 0
Mg2 0.50000 0.50000 0.00000 0.02090 Mg 0
C1 0.03500 0.23600 0.27000 0.03230 C 0
C2 0.32300 0.61300 0.43900 0.02406 C 0
O1 0.09600 0.11300 0.19600 0.02533 O 0
O2 0.08400 0.27600 0.39900 0.02660 O 0
O3 0.43000 0.72800 0.42600 0.03483 O 0
O4 0.20700 0.65000 0.50000 0.03293 O 0
Wat5 0.28000 0.47700 0.06200 0.03103 O 2
Wat6 0.41700 0.10900 0.30100 0.03483 O 2

loop_
_cod_changelog_entry_id
_cod_changelog_entry_author
_cod_changelog_entry_date
_cod_changelog_entry_text
1
;cod-tools version 3.8.0
Id: cif_guess_AMCSD_atom_types 9574 2023-05-10 09:00:05Z saulius
;
2023-05-10T18:54:07+03:00
;Derived atom types and hydrogen counts
from atom names that follow the AMCSD naming convention
(Wat == water, O-H == hydroxyl).
;

loop_
_cod_related_entry_id
_cod_related_entry_database
_cod_related_entry_code
1 AMCSD 0014166
